data_1008038
loop_
_publ_author_name
'Boudjada, A'

_publ_section_title
;
Structure cristalline du monoarseniate diacide de strontium Sr (H~2~ As
O~4~)~2~
;
_journal_coden_ASTM ACBCAR
_journal_name_full 'Acta Crystallographica B (24,1968-38,1982)'
_journal_page_first 1050
_journal_page_last 1052
_journal_paper_doi 10.1107/S0567740879005550
_journal_volume 35
_journal_year 1979
_chemical_formula_structural 'Sr (H2 As O4)2'
_chemical_formula_sum 'As2 H4 O8 Sr'
_chemical_name_systematic 'Strontium bis(dihydrogenarsenate)'
_space_group_IT_number 2
_symmetry_cell_setting triclinic
_symmetry_Int_Tables_number 2
_symmetry_space_group_name_Hall '-P 1'
_symmetry_space_group_name_H-M 'P -1'
_cell_angle_alpha 86.354(6)
_cell_angle_beta 110.335
_cell_angle_gamma 112.241(6)
_cell_formula_units_Z 2
_cell_length_a 8.707(2)
_cell_length_b 7.872(3)
_cell_length_c 5.939(1)
_cell_volume 352.2
_refine_ls_R_factor_all 0.024
_cod_original_formula_sum 'H4 As2 O8 Sr'
_cod_database_code 1008038

loop_
_symmetry_equiv_pos_as_xyz
x,y,z
-x,-y,-z

loop_
_atom_site_label
_atom_site_type_symbol
_atom_site_symmetry_multiplicity
_atom_site_Wyckoff_symbol
_atom_site_fract_x
_atom_site_fract_y
_atom_site_fract_z
_atom_site_occupancy
_atom_site_attached_hydrogens
_atom_site_calc_flag
Sr1 Sr2+ 2 i 0.08550(5) 0.19660(5) 0.26706(7) 1. 0 d
As1 As5+ 2 i 0.34850(6) 0.24243(6) -0.14075(8) 1. 0 d
As2 As5+ 2 i 0.19358(6) 0.76737(6) 0.36348(8) 1. 0 d
O1 O2- 2 i 0.1816(4) 0.0648(4) -0.3150(6) 1. 0 d
O2 O2- 2 i 0.3852(4) 0.3994(4) -0.3517(6) 1. 0 d
O3 O2- 2 i 0.5476(5) 0.2095(5) 0.0276(6) 1. 0 d
O4 O2- 2 i 0.3205(4) 0.3310(4) 0.0811(6) 1. 0 d
O5 O2- 2 i 0.0554(5) 0.6675(4) 0.5515(7) 1. 0 d
O6 O2- 2 i 0.1311(4) 0.9070(4) 0.1651(6) 1. 0 d
O7 O2- 2 i 0.1787(5) 0.5774(5) 0.2089(6) 1. 0 d
O8 O2- 2 i 0.4013(4) 0.8608(5) 0.5619(6) 1. 0 d
H1 H1+ 2 i -1. -1. -1. 4. 0 dum

loop_
_atom_type_symbol
_atom_type_oxidation_number
Sr2+ 2.000
As5+ 5.000
O2- -2.000
H1+ 1.000
